data_9011824
loop_
_publ_author_name
'Locock, A. J.'
'Burns, P. C.'

_publ_section_title
;The structure of hugelite, an arsenate of the phosphuranylite group, and its
 relationship to dumontite Locality: Michael Mine, Weiler, Lahr, Black Forest,
 Baden-Wurttemburg, Germany Note: x(O11) corrected
;
_journal_name_full 'Mineralogical Magazine'
_journal_page_first 1109
_journal_page_last 1120
_journal_paper_doi 10.1180/0026461036750146
_journal_volume 67
_journal_year 2003
_chemical_compound_source 'Michael Mine, Weiler, Lahr, Black Forest, Baden-Wurttemburg, Germany'
_chemical_formula_sum 'As2 H10 O21 Pb2 U3'
_chemical_name_mineral Hugelite
_space_group_IT_number 11
_symmetry_space_group_name_Hall '-P 2yb'
_symmetry_space_group_name_H-M 'P 1 21/m 1'
_cell_angle_alpha 90
_cell_angle_beta 96.492
_cell_angle_gamma 90
_cell_formula_units_Z 8
_cell_length_a 31.066
_cell_length_b 17.303
_cell_length_c 7.043
_cell_volume 3761.583
_database_code_amcsd 0014569
_exptl_crystal_density_diffrn 5.737
_cod_original_formula_sum 'Pb2 U3 As2 O21 H10'
_cod_database_code 9011824

loop_
_space_group_symop_operation_xyz
x,y,z
x,1/2-y,z
-x,1/2+y,-z
-x,-y,-z

loop_
_atom_site_aniso_label
_atom_site_aniso_U_11
_atom_site_aniso_U_22
_atom_site_aniso_U_33
_atom_site_aniso_U_12
_atom_site_aniso_U_13
_atom_site_aniso_U_23
Pb1 0.02000 0.02100 0.02700 0.00100 0.00200 -0.00100
Pb2 0.01700 0.02200 0.02900 0.00000 0.00200 -0.00100
Pb3 0.01900 0.02200 0.02700 0.00000 0.00200 -0.00200
Pb4 0.01400 0.02400 0.02900 -0.00100 0.00100 -0.00100
U1 0.01100 0.01800 0.01100 0.00000 0.00000 0.00000
U2 0.01400 0.01600 0.01000 0.00000 0.00000 0.00000
U3 0.01700 0.01300 0.01100 0.00000 0.00200 0.00000
U4 0.01900 0.01100 0.01000 0.00000 -0.00100 0.00000
U5 0.00800 0.01200 0.01100 0.00000 0.00000 0.00000
U6 0.01400 0.00900 0.01100 0.00000 0.00200 -0.00100
U7 0.01400 0.00700 0.01200 -0.00100 0.00200 0.00100
U8 0.01500 0.00800 0.01100 0.00000 0.00200 -0.00100
As1 0.01600 0.00400 0.01500 -0.00200 0.00000 -0.00600
As2 0.01700 0.00900 0.01700 -0.00100 0.00100 0.00100
As3 0.01900 0.00700 0.00900 -0.00100 -0.00300 -0.00200
As4 0.02200 0.01800 0.01000 0.00200 0.00500 0.00200

loop_
_atom_site_label
_atom_site_fract_x
_atom_site_fract_y
_atom_site_fract_z
_atom_site_U_iso_or_equiv
_atom_site_type_symbol
_atom_site_attached_hydrogens
Pb1 -0.36240 0.60650 -0.00370 0.02300 Pb 0
Pb2 -0.13770 0.39380 0.50370 0.02300 Pb 0
Pb3 -0.38770 0.39380 0.75410 0.02300 Pb 0
Pb4 -0.11220 0.60620 0.74650 0.02200 Pb 0
U1 0.02400 0.75000 0.27500 0.01300 U 0
U2 -0.22610 0.75000 0.52470 0.01400 U 0
U3 -0.27410 0.25000 -0.02510 0.01400 U 0
U4 -0.47610 0.75000 -0.22470 0.01400 U 0
U5 0.02160 0.64460 0.77480 0.01100 U 0
U6 -0.22850 0.64460 0.02490 0.01100 U 0
U7 -0.27150 0.35530 0.47480 0.01100 U 0
U8 -0.47850 0.64450 -0.72570 0.01100 U 0
As1 0.02810 0.55240 0.28160 0.01200 As 0
As2 -0.22170 0.55150 0.52980 0.01500 As 0
As3 -0.27820 0.44780 -0.02990 0.01200 As 0
As4 -0.47190 0.55150 -0.22020 0.01600 As 0
O1 0.08070 0.75000 0.33200 0.02200 O 0
O2 -0.03440 0.75000 0.21700 0.01600 O 0
O3 -0.28490 0.75000 0.47400 0.02800 O 0
O4 -0.16780 0.75000 0.57900 0.03900 O 0
O5 -0.33120 0.25000 -0.07600 0.02000 O 0
O6 -0.21710 0.25000 0.02600 0.01900 O 0
O7 -0.53200 0.75000 -0.26500 0.03100 O 0
O8 -0.41610 0.75000 -0.17200 0.02500 O 0
O9 0.07820 0.63640 0.76600 0.03000 O 0
O10 -0.03620 0.65090 0.75700 0.01800 O 0
O11 -0.28770 0.64880 0.02700 0.01600 O 0
O12 -0.16880 0.63420 0.02100 0.00600 O 0
O13 -0.32950 0.36450 0.45600 0.03300 O 0
O14 -0.21240 0.35260 0.45500 0.01200 O 0
O15 -0.53490 0.64890 -0.71500 0.03300 O 0
O16 -0.42200 0.63040 -0.74300 0.02000 O 0
O17 0.02450 0.75000 0.59300 0.00200 O 0
O18 0.02700 0.75000 -0.04500 0.01600 O 0
O19 0.02670 0.61960 0.10800 0.00600 O 0
O20 0.01840 0.61440 0.45200 0.02600 O 0
O21 -0.23120 0.75000 -0.16500 0.02300 O 0
O22 -0.21710 0.75000 0.21200 0.01000 O 0
O23 -0.23250 0.62160 0.68700 0.00500 O 0
O24 -0.21750 0.61310 0.34800 0.02400 O 0
O25 -0.27680 0.25000 0.28800 0.00900 O 0
O26 -0.27030 0.25000 0.65200 0.00800 O 0
O27 -0.26810 0.38690 -0.19900 0.02600 O 0
O28 -0.28780 0.38790 0.14500 0.01500 O 0
O29 -0.46740 0.75000 -0.54000 0.02100 O 0
O30 -0.48710 0.75000 0.08300 0.01500 O 0
O31 -0.49290 0.61520 -0.05510 0.01400 O 0
O32 -0.46500 0.62040 -0.38700 0.02700 O 0
O33 0.07520 0.50790 0.35800 0.01700 O 0
O34 -0.01410 0.49020 0.24600 0.01400 O 0
O35 -0.17270 0.51230 0.56670 0.01400 O 0
O36 -0.26250 0.49090 0.46100 0.01400 O 0
O37 -0.23810 0.50720 0.02500 0.02000 O 0
O38 -0.32680 0.48810 -0.09800 0.01700 O 0
O39 -0.51190 0.49030 -0.28300 0.01400 O 0
O40 -0.42600 0.50520 -0.13400 0.03200 O 0
Wat41 -0.35230 0.75000 0.18200 0.01300 O 2
Wat42 -0.14230 0.25000 0.29200 0.05300 O 2
Wat43 -0.39400 0.25000 0.57100 0.03900 O 2
Wat44 -0.10440 0.75000 0.93300 0.01700 O 2
Wat45 -0.16030 0.44790 0.17300 0.03600 O 2
Wat46 -0.33960 0.54920 0.32700 0.03100 O 2
Wat47 -0.09250 0.54860 0.08300 0.03200 O 2
Wat48 -0.40860 0.44340 0.38600 0.03500 O 2
Wat49 -0.40380 0.34310 0.10000 0.04300 O 2
Wat50 -0.10200 0.67130 0.40300 0.03500 O 2
Wat51 -0.35240 0.64820 -0.36000 0.06400 O 2
Wat52 -0.13780 0.34770 0.86500 0.03400 O 2

loop_
_cod_changelog_entry_id
_cod_changelog_entry_author
_cod_changelog_entry_date
_cod_changelog_entry_text
1
;cod-tools version 3.8.0
Id: cif_guess_AMCSD_atom_types 9574 2023-05-10 09:00:05Z saulius
;
2023-05-10T18:53:29+03:00
;Derived atom types and hydrogen counts
from atom names that follow the AMCSD naming convention
(Wat == water, O-H == hydroxyl).
;

loop_
_cod_related_entry_id
_cod_related_entry_database
_cod_related_entry_code
1 AMCSD 0014569
